data_7022578
loop_
_publ_author_name
'Baniodeh, Amer'
'Lan, Yanhua'
'Novitchi, Ghenadie'
'Mereacre, Valeriu'
'Sukhanov, Andrey'
'Ferbinteanu, Marilena'
'Voronkova, Violeta'
'Anson, Christopher E.'
'Powell, Annie K.'

_publ_section_title
;
 Magnetic anisotropy and exchange coupling in a family of isostructural
 Fe(III)2Ln(III)2 complexes.
;
_journal_issue 24
_journal_name_full 'Dalton transactions (Cambridge, England : 2003)'
_journal_page_first 8926
_journal_page_last 8938
_journal_paper_doi 10.1039/c3dt00105a
_journal_volume 42
_journal_year 2013
_chemical_formula_moiety '(C54 H58 Er2 Fe2 N2 O20), 3(C2 H3 N)'
_chemical_formula_sum 'C60 H67 Er2 Fe2 N5 O20'
_chemical_formula_weight 1624.41
_chemical_name_systematic
;
?
;
_space_group_IT_number 15
_symmetry_cell_setting monoclinic
_symmetry_space_group_name_Hall '-C 2yc'
_symmetry_space_group_name_H-M 'C 1 2/c 1'
_atom_sites_solution_hydrogens geom
_atom_sites_solution_primary direct
_atom_sites_solution_secondary difmap
_audit_creation_method SHELXL-97
_cell_angle_alpha 90.00
_cell_angle_beta 110.428(1)
_cell_angle_gamma 90.00
_cell_formula_units_Z 4
_cell_length_a 18.6735(7)
_cell_length_b 15.9092(6)
_cell_length_c 21.8407(8)
_cell_measurement_reflns_used 9453
_cell_measurement_temperature 100(2)
_cell_measurement_theta_max 28.01
_cell_measurement_theta_min 2.19
_cell_volume 6080.4(4)
_computing_cell_refinement 'SMART-NT 5.6 (Bruker AXS Inc., 2005)'
_computing_data_collection 'SMART-NT 5.6 (Bruker AXS Inc., 2005)'
_computing_data_reduction 'SAINT+ 6.45 (Bruker AXS Inc., 2003)'
_computing_molecular_graphics 'Diamond 2.1 (Crystal Impact, 1998)'
_computing_publication_material 'SHELXTL 6.14 (BrukerAXS Inc., 2003)'
_computing_structure_refinement 'SHELXTL 6.14 (BrukerAXS Inc., 2003)'
_computing_structure_solution 'SHELXTL 6.14 (BrukerAXS Inc., 2003)'
_diffrn_ambient_temperature 100(2)
_diffrn_detector_area_resol_mean 8.333
_diffrn_measured_fraction_theta_full 0.999
_diffrn_measured_fraction_theta_max 0.929
_diffrn_measurement_device_type 'Bruker SMART Apex'
_diffrn_measurement_method 'CCD area detector'
_diffrn_radiation_monochromator graphite
_diffrn_radiation_source 'rotating anode'
_diffrn_radiation_type MoK\a
_diffrn_radiation_wavelength 0.71073
_diffrn_reflns_av_R_equivalents 0.0334
_diffrn_reflns_av_unetI/netI 0.0326
_diffrn_reflns_limit_h_max 24
_diffrn_reflns_limit_h_min -24
_diffrn_reflns_limit_k_max 20
_diffrn_reflns_limit_k_min -21
_diffrn_reflns_limit_l_max 28
_diffrn_reflns_limit_l_min -27
_diffrn_reflns_number 22580
_diffrn_reflns_theta_full 25.00
_diffrn_reflns_theta_max 28.10
_diffrn_reflns_theta_min 1.73
_exptl_absorpt_coefficient_mu 3.280
_exptl_absorpt_correction_T_max 0.485
_exptl_absorpt_correction_T_min 0.386
_exptl_absorpt_correction_type multi-scan
_exptl_absorpt_process_details 'SADABS 2.10 (Bruker AXS Inc., 2005)'
_exptl_crystal_colour yellow-brown
_exptl_crystal_density_diffrn 1.774
_exptl_crystal_density_method 'not measured'
_exptl_crystal_description block
_exptl_crystal_F_000 3240
_exptl_crystal_size_max 0.38
_exptl_crystal_size_mid 0.27
_exptl_crystal_size_min 0.25
_refine_diff_density_max 1.747
_refine_diff_density_min -0.559
_refine_diff_density_rms 0.115
_refine_ls_extinction_method none
_refine_ls_goodness_of_fit_ref 1.052
_refine_ls_hydrogen_treatment mixed
_refine_ls_matrix_type full
_refine_ls_number_parameters 411
_refine_ls_number_reflns 6896
_refine_ls_number_restraints 2
_refine_ls_restrained_S_all 1.052
_refine_ls_R_factor_all 0.0369
_refine_ls_R_factor_gt 0.0304
_refine_ls_shift/su_max 0.001
_refine_ls_shift/su_mean 0.000
_refine_ls_structure_factor_coef Fsqd
_refine_ls_weighting_details 'calc w=1/[\s^2^(Fo^2^)+(0.0385P)^2^+5.3585P] where P=(Fo^2^+2Fc^2^)/3'
_refine_ls_weighting_scheme calc
_refine_ls_wR_factor_gt 0.0694
_refine_ls_wR_factor_ref 0.0723
_reflns_number_gt 6098
_reflns_number_total 6896
_reflns_threshold_expression >2sigma(I)
_cod_data_source_file c3dt00105a.txt
_cod_data_source_block amer16er
_cod_original_sg_symbol_H-M 'C 2/c'
_cod_database_code 7022578

loop_
_symmetry_equiv_pos_as_xyz
'x, y, z'
'-x, y, -z+1/2'
'x+1/2, y+1/2, z'
'-x+1/2, y+1/2, -z+1/2'
'-x, -y, -z'
'x, -y, z-1/2'
'-x+1/2, -y+1/2, -z'
'x+1/2, -y+1/2, z-1/2'

loop_
_atom_site_label
_atom_site_type_symbol
_atom_site_fract_x
_atom_site_fract_y
_atom_site_fract_z
_atom_site_U_iso_or_equiv
_atom_site_adp_type
_atom_site_occupancy
_atom_site_symmetry_multiplicity
_atom_site_calc_flag
_atom_site_refinement_flags
Er1 Er 0.155592(8) 0.405650(9) 0.495554(7) 0.01726(6) Uani 1 1 d .
Fe1 Fe 0.17280(3) 0.19852(3) 0.46198(2) 0.01738(10) Uani 1 1 d .
O1 O 0.21915(12) 0.27876(14) 0.53954(11) 0.0176(4) Uani 1 1 d D
H1 H 0.221(2) 0.261(2) 0.5782(15) 0.021 Uiso 1 1 d D
N1 N 0.15541(16) 0.46319(18) 0.38353(14) 0.0229(6) Uani 1 1 d .
C1 C 0.1358(2) 0.3957(2) 0.33293(17) 0.0255(7) Uani 1 1 d .
H1A H 0.1833 0.3746 0.3279 0.031 Uiso 1 1 calc R
H1B H 0.1033 0.4197 0.2905 0.031 Uiso 1 1 calc R
C2 C 0.09382(19) 0.3225(2) 0.35063(16) 0.0237(7) Uani 1 1 d .
H2A H 0.0400 0.3381 0.3428 0.028 Uiso 1 1 calc R
H2B H 0.0942 0.2729 0.3234 0.028 Uiso 1 1 calc R
O2 O 0.13177(13) 0.30361(14) 0.41746(11) 0.0202(5) Uani 1 1 d .
C3 C 0.23396(19) 0.4943(2) 0.39756(17) 0.0248(7) Uani 1 1 d .
H3A H 0.2419 0.5456 0.4248 0.030 Uiso 1 1 calc R
H3B H 0.2410 0.5095 0.3561 0.030 Uiso 1 1 calc R
C4 C 0.29239(19) 0.4288(2) 0.43281(16) 0.0220(7) Uani 1 1 d .
H4A H 0.2899 0.3808 0.4034 0.026 Uiso 1 1 calc R
H4B H 0.3444 0.4532 0.4462 0.026 Uiso 1 1 calc R
O3 O 0.27707(13) 0.40106(13) 0.48847(11) 0.0200(5) Uani 1 1 d .
C5 C 0.1007(2) 0.5337(2) 0.36415(18) 0.0275(8) Uani 1 1 d .
H5A H 0.0955 0.5528 0.3197 0.033 Uiso 1 1 calc R
H5B H 0.1202 0.5814 0.3945 0.033 Uiso 1 1 calc R
C6 C 0.0237(2) 0.5073(2) 0.36517(18) 0.0285(8) Uani 1 1 d .
H6A H -0.0084 0.5574 0.3633 0.034 Uiso 1 1 calc R
H6B H -0.0026 0.4715 0.3268 0.034 Uiso 1 1 calc R
O4 O 0.03455(13) 0.46155(15) 0.42396(12) 0.0240(5) Uani 1 1 d D
H4 H -0.0027(19) 0.472(2) 0.4367(19) 0.029 Uiso 1 1 d D
O5 O 0.08145(13) 0.18498(14) 0.48831(12) 0.0226(5) Uani 1 1 d .
O6 O 0.06556(12) 0.31651(14) 0.52039(11) 0.0209(5) Uani 1 1 d .
C7 C 0.04868(18) 0.2402(2) 0.51234(16) 0.0204(7) Uani 1 1 d .
C8 C -0.01335(18) 0.2060(2) 0.53454(16) 0.0217(7) Uani 1 1 d .
C9 C -0.0474(2) 0.2567(2) 0.5677(2) 0.0324(9) Uani 1 1 d .
H9A H -0.0326 0.3139 0.5757 0.039 Uiso 1 1 calc R
C10 C -0.1036(3) 0.2242(3) 0.5896(2) 0.0425(11) Uani 1 1 d .
H10A H -0.1269 0.2593 0.6125 0.051 Uiso 1 1 calc R
C11 C -0.1255(2) 0.1412(3) 0.5779(2) 0.0378(10) Uani 1 1 d .
H11A H -0.1640 0.1194 0.5926 0.045 Uiso 1 1 calc R
C12 C -0.0921(2) 0.0903(2) 0.54539(19) 0.0304(8) Uani 1 1 d .
H12A H -0.1072 0.0331 0.5377 0.036 Uiso 1 1 calc R
C13 C -0.03582(19) 0.1222(2) 0.52342(17) 0.0247(7) Uani 1 1 d .
H13A H -0.0127 0.0866 0.5007 0.030 Uiso 1 1 calc R
O7 O 0.14304(13) 0.13472(15) 0.37808(11) 0.0224(5) Uani 1 1 d .
O8 O 0.25557(13) 0.06952(15) 0.39543(11) 0.0219(5) Uani 1 1 d .
C14 C 0.18783(19) 0.0855(2) 0.36178(16) 0.0211(7) Uani 1 1 d .
C15 C 0.1546(2) 0.0452(2) 0.29547(17) 0.0254(7) Uani 1 1 d .
C16 C 0.0896(2) 0.0769(3) 0.24923(18) 0.0316(8) Uani 1 1 d .
H16A H 0.0648 0.1241 0.2596 0.038 Uiso 1 1 calc R
C17 C 0.0599(2) 0.0411(3) 0.1877(2) 0.0414(10) Uani 1 1 d .
H17A H 0.0147 0.0630 0.1562 0.050 Uiso 1 1 calc R
C18 C 0.0967(2) -0.0270(3) 0.1727(2) 0.0473(12) Uani 1 1 d .
H18A H 0.0771 -0.0517 0.1305 0.057 Uiso 1 1 calc R
C19 C 0.1622(2) -0.0593(3) 0.2190(2) 0.0443(11) Uani 1 1 d .
H19A H 0.1870 -0.1064 0.2087 0.053 Uiso 1 1 calc R
C20 C 0.1912(2) -0.0229(2) 0.28011(19) 0.0322(9) Uani 1 1 d .
H20A H 0.2364 -0.0447 0.3117 0.039 Uiso 1 1 calc R
O9 O 0.17627(14) 0.55204(15) 0.51099(12) 0.0243(5) Uani 1 1 d .
O10 O 0.09917(12) 0.50420(14) 0.55934(12) 0.0224(5) Uani 1 1 d .
C21 C 0.14071(19) 0.5624(2) 0.54998(17) 0.0233(7) Uani 1 1 d .
C22 C 0.1506(2) 0.6435(2) 0.58572(18) 0.0262(7) Uani 1 1 d .
C23 C 0.1914(2) 0.7084(2) 0.5704(2) 0.0349(9) Uani 1 1 d .
H23A H 0.2123 0.7007 0.5369 0.042 Uiso 1 1 calc R
C24 C 0.2019(3) 0.7839(3) 0.6034(2) 0.0463(11) Uani 1 1 d .
H24A H 0.2304 0.8275 0.5928 0.056 Uiso 1 1 calc R
C25 C 0.1719(3) 0.7964(3) 0.6506(2) 0.0483(12) Uani 1 1 d .
H25A H 0.1783 0.8492 0.6723 0.058 Uiso 1 1 calc R
C26 C 0.1320(3) 0.7330(3) 0.6677(2) 0.0495(12) Uani 1 1 d .
H26A H 0.1117 0.7418 0.7015 0.059 Uiso 1 1 calc R
C27 C 0.1217(2) 0.6568(3) 0.6356(2) 0.0399(10) Uani 1 1 d .
H27A H 0.0947 0.6131 0.6477 0.048 Uiso 1 1 calc R
N31 N 0.2159(2) 0.2514(2) 0.67360(18) 0.0444(9) Uani 1 1 d .
C31 C 0.1900(2) 0.3083(3) 0.68867(19) 0.0349(9) Uani 1 1 d .
C32 C 0.1582(3) 0.3836(3) 0.7069(2) 0.0437(10) Uani 1 1 d .
H32A H 0.1392 0.4211 0.6690 0.065 Uiso 1 1 calc R
H32B H 0.1980 0.4125 0.7423 0.065 Uiso 1 1 calc R
H32C H 0.1161 0.3681 0.7215 0.065 Uiso 1 1 calc R
N32 N 0.0000 0.3179(4) 0.7500 0.0525(14) Uani 1 2 d S
C33 C 0.0000 0.2472(4) 0.7500 0.0421(14) Uani 1 2 d S
C34 C 0.0000 0.1561(5) 0.7500 0.088(3) Uani 1 2 d S
H34A H 0.0327 0.1355 0.7265 0.133 Uiso 0.50 1 calc PR
H34B H -0.0523 0.1355 0.7283 0.133 Uiso 0.50 1 calc PR
H34C H 0.0196 0.1355 0.7951 0.133 Uiso 0.50 1 calc PR

loop_
_atom_site_aniso_label
_atom_site_aniso_U_11
_atom_site_aniso_U_22
_atom_site_aniso_U_33
_atom_site_aniso_U_23
_atom_site_aniso_U_13
_atom_site_aniso_U_12
Er1 0.01828(8) 0.01795(8) 0.01834(8) 0.00065(6) 0.00992(6) 0.00103(6)
Fe1 0.0165(2) 0.0195(2) 0.0179(2) -0.00249(18) 0.00819(18) -0.00070(17)
O1 0.0176(11) 0.0212(11) 0.0161(11) -0.0001(9) 0.0088(9) -0.0011(9)
N1 0.0248(15) 0.0243(15) 0.0235(15) 0.0063(12) 0.0132(12) 0.0031(12)
C1 0.0265(18) 0.034(2) 0.0161(16) 0.0043(14) 0.0081(14) 0.0062(15)
C2 0.0221(17) 0.0302(18) 0.0187(17) 0.0017(14) 0.0069(13) 0.0044(14)
O2 0.0219(11) 0.0232(12) 0.0164(11) 0.0012(9) 0.0077(9) 0.0026(9)
C3 0.0294(18) 0.0273(18) 0.0239(18) 0.0053(14) 0.0171(15) -0.0001(14)
C4 0.0213(16) 0.0288(18) 0.0213(17) 0.0011(14) 0.0141(14) -0.0020(14)
O3 0.0215(11) 0.0213(12) 0.0210(12) 0.0017(9) 0.0122(9) -0.0001(9)
C5 0.0322(19) 0.0260(18) 0.030(2) 0.0092(15) 0.0177(16) 0.0082(15)
C6 0.0275(18) 0.033(2) 0.0268(19) 0.0099(15) 0.0114(15) 0.0115(15)
O4 0.0204(12) 0.0314(13) 0.0236(13) 0.0068(10) 0.0120(10) 0.0071(10)
O5 0.0218(12) 0.0205(11) 0.0307(13) -0.0047(10) 0.0159(10) -0.0013(9)
O6 0.0204(11) 0.0214(12) 0.0251(12) 0.0016(10) 0.0132(10) -0.0011(9)
C7 0.0177(16) 0.0262(17) 0.0186(16) -0.0001(13) 0.0081(13) -0.0030(13)
C8 0.0166(15) 0.0266(18) 0.0221(17) 0.0017(14) 0.0069(13) -0.0016(13)
C9 0.035(2) 0.0276(19) 0.042(2) -0.0021(17) 0.0229(18) -0.0038(16)
C10 0.046(2) 0.042(2) 0.057(3) -0.007(2) 0.039(2) -0.006(2)
C11 0.031(2) 0.045(2) 0.047(2) 0.005(2) 0.0251(19) -0.0069(18)
C12 0.0275(19) 0.0275(19) 0.036(2) 0.0024(16) 0.0102(16) -0.0083(15)
C13 0.0201(17) 0.0252(17) 0.0290(19) 0.0023(14) 0.0086(14) -0.0013(13)
O7 0.0199(11) 0.0260(12) 0.0227(12) -0.0059(10) 0.0092(10) 0.0006(9)
O8 0.0213(12) 0.0245(12) 0.0211(12) -0.0046(10) 0.0091(10) -0.0002(10)
C14 0.0231(17) 0.0225(17) 0.0210(17) -0.0007(13) 0.0117(14) -0.0018(13)
C15 0.0241(17) 0.0311(19) 0.0244(18) -0.0071(15) 0.0128(15) -0.0056(14)
C16 0.0270(19) 0.043(2) 0.026(2) -0.0058(16) 0.0109(15) -0.0005(16)
C17 0.030(2) 0.067(3) 0.026(2) -0.009(2) 0.0085(17) -0.004(2)
C18 0.039(2) 0.078(3) 0.029(2) -0.027(2) 0.0170(19) -0.012(2)
C19 0.039(2) 0.059(3) 0.042(2) -0.025(2) 0.023(2) -0.005(2)
C20 0.029(2) 0.039(2) 0.031(2) -0.0102(17) 0.0139(16) -0.0003(16)
O9 0.0286(13) 0.0216(12) 0.0289(13) 0.0003(10) 0.0178(11) -0.0018(10)
O10 0.0202(12) 0.0212(12) 0.0289(13) 0.0015(10) 0.0123(10) 0.0007(9)
C21 0.0236(17) 0.0236(17) 0.0227(17) 0.0024(14) 0.0078(14) 0.0051(14)
C22 0.0239(18) 0.0234(18) 0.0306(19) -0.0010(15) 0.0084(15) 0.0040(14)
C23 0.040(2) 0.028(2) 0.040(2) -0.0004(17) 0.0170(18) -0.0049(17)
C24 0.051(3) 0.029(2) 0.063(3) -0.008(2) 0.025(2) -0.0113(19)
C25 0.046(3) 0.034(2) 0.061(3) -0.020(2) 0.013(2) -0.0071(19)
C26 0.054(3) 0.046(3) 0.060(3) -0.026(2) 0.034(2) -0.011(2)
C27 0.042(2) 0.037(2) 0.050(3) -0.0107(19) 0.027(2) -0.0084(18)
N31 0.070(3) 0.039(2) 0.034(2) -0.0029(16) 0.0318(19) 0.0002(19)
C31 0.041(2) 0.044(2) 0.0240(19) 0.0007(17) 0.0169(17) -0.0026(19)
C32 0.040(2) 0.052(3) 0.047(3) 0.004(2) 0.025(2) 0.008(2)
N32 0.066(4) 0.039(3) 0.047(3) 0.000 0.013(3) 0.000
C33 0.041(3) 0.042(4) 0.049(4) 0.000 0.022(3) 0.000
C34 0.087(7) 0.042(4) 0.115(8) 0.000 0.008(6) 0.000

loop_
_atom_type_symbol
_atom_type_description
_atom_type_scat_dispersion_real
_atom_type_scat_dispersion_imag
_atom_type_scat_source
C C 0.0033 0.0016 'International Tables Vol C Tables 4.2.6.8 and 6.1.1.4'
H H 0.0000 0.0000 'International Tables Vol C Tables 4.2.6.8 and 6.1.1.4'
N N 0.0061 0.0033 'International Tables Vol C Tables 4.2.6.8 and 6.1.1.4'
O O 0.0106 0.0060 'International Tables Vol C Tables 4.2.6.8 and 6.1.1.4'
Fe Fe 0.3463 0.8444 'International Tables Vol C Tables 4.2.6.8 and 6.1.1.4'
Er Er -0.2586 4.9576 'International Tables Vol C Tables 4.2.6.8 and 6.1.1.4'

loop_
_geom_angle_atom_site_label_1
_geom_angle_atom_site_label_2
_geom_angle_atom_site_label_3
_geom_angle
_geom_angle_site_symmetry_1
_geom_angle_site_symmetry_3
O2 Er1 O3 82.43(8) . .
O2 Er1 O9 141.82(8) . .
O3 Er1 O9 85.76(8) . .
O2 Er1 O1 68.68(8) . .
O3 Er1 O1 68.80(7) . .
O9 Er1 O1 138.38(8) . .
O2 Er1 O6 77.27(8) . .
O3 Er1 O6 140.50(7) . .
O9 Er1 O6 129.90(8) . .
O1 Er1 O6 72.32(7) . .
O2 Er1 O8 137.84(8) . 7_556
O3 Er1 O8 73.76(8) . 7_556
O9 Er1 O8 71.12(8) . 7_556
O1 Er1 O8 70.41(8) . 7_556
O6 Er1 O8 99.68(8) . 7_556
O2 Er1 O4 83.36(8) . .
O3 Er1 O4 132.79(8) . .
O9 Er1 O4 78.45(9) . .
O1 Er1 O4 142.80(8) . .
O6 Er1 O4 78.10(8) . .
O8 Er1 O4 137.87(8) 7_556 .
O2 Er1 O10 146.45(8) . .
O3 Er1 O10 130.70(7) . .
O9 Er1 O10 52.86(7) . .
O1 Er1 O10 123.04(7) . .
O6 Er1 O10 77.58(7) . .
O8 Er1 O10 68.53(7) 7_556 .
O4 Er1 O10 69.98(8) . .
O2 Er1 N1 67.24(8) . .
O3 Er1 N1 68.37(8) . .
O9 Er1 N1 74.64(9) . .
O1 Er1 N1 121.02(8) . .
O6 Er1 N1 130.28(9) . .
O8 Er1 N1 130.01(8) 7_556 .
O4 Er1 N1 64.60(8) . .
O10 Er1 N1 115.45(8) . .
O2 Fe1 O3 174.48(10) . 7_556
O2 Fe1 O5 90.55(10) . .
O3 Fe1 O5 92.59(10) 7_556 .
O2 Fe1 O7 92.48(10) . .
O3 Fe1 O7 91.27(10) 7_556 .
O5 Fe1 O7 102.58(9) . .
O2 Fe1 O1 81.82(9) . .
O3 Fe1 O1 93.68(9) 7_556 .
O5 Fe1 O1 89.19(9) . .
O7 Fe1 O1 167.01(9) . .
O2 Fe1 O1 93.33(9) . 7_556
O3 Fe1 O1 82.49(9) 7_556 7_556
O5 Fe1 O1 164.75(9) . 7_556
O7 Fe1 O1 91.99(9) . 7_556
O1 Fe1 O1 76.79(9) . 7_556
Fe1 O1 Fe1 103.21(9) . 7_556
Fe1 O1 Er1 100.82(9) . .
Fe1 O1 Er1 101.46(9) 7_556 .
Fe1 O1 H1 117(2) . .
Fe1 O1 H1 111(2) 7_556 .
Er1 O1 H1 121(2) . .
C3 N1 C5 110.1(3) . .
C3 N1 C1 111.4(3) . .
C5 N1 C1 111.6(3) . .
C3 N1 Er1 104.29(19) . .
C5 N1 Er1 108.0(2) . .
C1 N1 Er1 111.21(19) . .
N1 C1 C2 112.1(3) . .
N1 C1 H1A 109.2 . .
C2 C1 H1A 109.2 . .
N1 C1 H1B 109.2 . .
C2 C1 H1B 109.2 . .
H1A C1 H1B 107.9 . .
O2 C2 C1 107.9(3) . .
O2 C2 H2A 110.1 . .
C1 C2 H2A 110.1 . .
O2 C2 H2B 110.1 . .
C1 C2 H2B 110.1 . .
H2A C2 H2B 108.4 . .
C2 O2 Fe1 131.6(2) . .
C2 O2 Er1 121.11(19) . .
Fe1 O2 Er1 107.26(10) . .
N1 C3 C4 111.3(3) . .
N1 C3 H3A 109.4 . .
C4 C3 H3A 109.4 . .
N1 C3 H3B 109.4 . .
C4 C3 H3B 109.4 . .
H3A C3 H3B 108.0 . .
O3 C4 C3 109.1(3) . .
O3 C4 H4A 109.9 . .
C3 C4 H4A 109.9 . .
O3 C4 H4B 109.9 . .
C3 C4 H4B 109.9 . .
H4A C4 H4B 108.3 . .
C4 O3 Fe1 121.74(19) . 7_556
C4 O3 Er1 122.80(19) . .
Fe1 O3 Er1 106.08(9) 7_556 .
N1 C5 C6 110.6(3) . .
N1 C5 H5A 109.5 . .
C6 C5 H5A 109.5 . .
N1 C5 H5B 109.5 . .
C6 C5 H5B 109.5 . .
H5A C5 H5B 108.1 . .
O4 C6 C5 108.6(3) . .
O4 C6 H6A 110.0 . .
C5 C6 H6A 110.0 . .
O4 C6 H6B 110.0 . .
C5 C6 H6B 110.0 . .
H6A C6 H6B 108.3 . .
C6 O4 Er1 125.09(19) . .
C6 O4 H4 108(3) . .
Er1 O4 H4 123(3) . .
C7 O5 Fe1 128.5(2) . .
C7 O6 Er1 134.7(2) . .
O6 C7 O5 126.1(3) . .
O6 C7 C8 119.4(3) . .
O5 C7 C8 114.5(3) . .
C9 C8 C13 119.0(3) . .
C9 C8 C7 120.4(3) . .
C13 C8 C7 120.6(3) . .
C8 C9 C10 120.2(4) . .
C8 C9 H9A 119.9 . .
C10 C9 H9A 119.9 . .
C11 C10 C9 120.1(4) . .
C11 C10 H10A 120.0 . .
C9 C10 H10A 120.0 . .
C12 C11 C10 120.3(3) . .
C12 C11 H11A 119.8 . .
C10 C11 H11A 119.8 . .
C11 C12 C13 120.0(3) . .
C11 C12 H12A 120.0 . .
C13 C12 H12A 120.0 . .
C8 C13 C12 120.4(3) . .
C8 C13 H13A 119.8 . .
C12 C13 H13A 119.8 . .
C14 O7 Fe1 124.4(2) . .
C14 O8 Er1 139.0(2) . 7_556
O8 C14 O7 125.9(3) . .
O8 C14 C15 118.2(3) . .
O7 C14 C15 115.9(3) . .
C16 C15 C20 119.5(3) . .
C16 C15 C14 120.8(3) . .
C20 C15 C14 119.6(3) . .
C15 C16 C17 120.9(4) . .
C15 C16 H16A 119.5 . .
C17 C16 H16A 119.5 . .
C18 C17 C16 119.2(4) . .
C18 C17 H17A 120.4 . .
C16 C17 H17A 120.4 . .
C17 C18 C19 120.2(4) . .
C17 C18 H18A 119.9 . .
C19 C18 H18A 119.9 . .
C20 C19 C18 119.9(4) . .
C20 C19 H19A 120.0 . .
C18 C19 H19A 120.0 . .
C19 C20 C15 120.1(4) . .
C19 C20 H20A 119.9 . .
C15 C20 H20A 119.9 . .
C21 O9 Er1 97.3(2) . .
C21 O10 Er1 88.17(19) . .
O9 C21 O10 120.6(3) . .
O9 C21 C22 118.0(3) . .
O10 C21 C22 121.3(3) . .
C23 C22 C27 118.1(3) . .
C23 C22 C21 119.8(3) . .
C27 C22 C21 122.2(3) . .
C24 C23 C22 120.7(4) . .
C24 C23 H23A 119.7 . .
C22 C23 H23A 119.7 . .
C25 C24 C23 120.5(4) . .
C25 C24 H24A 119.8 . .
C23 C24 H24A 119.8 . .
C24 C25 C26 120.4(4) . .
C24 C25 H25A 119.8 . .
C26 C25 H25A 119.8 . .
C27 C26 C25 119.8(4) . .
C27 C26 H26A 120.1 . .
C25 C26 H26A 120.1 . .
C26 C27 C22 120.5(4) . .
C26 C27 H27A 119.7 . .
C22 C27 H27A 119.7 . .
N31 C31 C32 177.8(4) . .
C31 C32 H32A 109.5 . .
C31 C32 H32B 109.5 . .
H32A C32 H32B 109.5 . .
C31 C32 H32C 109.5 . .
H32A C32 H32C 109.5 . .
H32B C32 H32C 109.5 . .
N32 C33 C34 180.0 . .
C33 C34 H34A 109.5 . .
C33 C34 H34B 109.5 . .
H34A C34 H34B 109.5 . .
C33 C34 H34C 109.5 . .
H34A C34 H34C 109.5 . .
H34B C34 H34C 109.5 . .

loop_
_geom_bond_atom_site_label_1
_geom_bond_atom_site_label_2
_geom_bond_distance
_geom_bond_site_symmetry_2
Er1 O2 2.283(2) .
Er1 O3 2.328(2) .
Er1 O9 2.366(2) .
Er1 O1 2.369(2) .
Er1 O6 2.402(2) .
Er1 O8 2.413(2) 7_556
Er1 O4 2.424(2) .
Er1 O10 2.556(2) .
Er1 N1 2.611(3) .
Er1 C21 2.817(3) .
Er1 Fe1 3.4153(5) .
Er1 Fe1 3.4353(5) 7_556
Fe1 O2 1.951(2) .
Fe1 O3 1.962(2) 7_556
Fe1 O5 1.993(2) .
Fe1 O7 1.997(2) .
Fe1 O1 2.055(2) .
Fe1 O1 2.062(2) 7_556
Fe1 Er1 3.4353(5) 7_556
O1 Fe1 2.061(2) 7_556
O1 H1 0.88(3) .
N1 C3 1.475(4) .
N1 C5 1.477(4) .
N1 C1 1.491(4) .
C1 C2 1.527(5) .
C1 H1A 0.9900 .
C1 H1B 0.9900 .
C2 O2 1.415(4) .
C2 H2A 0.9900 .
C2 H2B 0.9900 .
C3 C4 1.510(5) .
C3 H3A 0.9900 .
C3 H3B 0.9900 .
C4 O3 1.413(4) .
C4 H4A 0.9900 .
C4 H4B 0.9900 .
O3 Fe1 1.962(2) 7_556
C5 C6 1.505(5) .
C5 H5A 0.9900 .
C5 H5B 0.9900 .
C6 O4 1.427(4) .
C6 H6A 0.9900 .
C6 H6B 0.9900 .
O4 H4 0.85(3) .
O5 C7 1.283(4) .
O6 C7 1.251(4) .
C7 C8 1.505(4) .
C8 C9 1.380(5) .
C8 C13 1.393(5) .
C9 C10 1.395(5) .
C9 H9A 0.9500 .
C10 C11 1.380(6) .
C10 H10A 0.9500 .
C11 C12 1.364(5) .
C11 H11A 0.9500 .
C12 C13 1.395(5) .
C12 H12A 0.9500 .
C13 H13A 0.9500 .
O7 C14 1.283(4) .
O8 C14 1.247(4) .
O8 Er1 2.413(2) 7_556
C14 C15 1.505(5) .
C15 C16 1.374(5) .
C15 C20 1.384(5) .
C16 C17 1.385(5) .
C16 H16A 0.9500 .
C17 C18 1.383(6) .
C17 H17A 0.9500 .
C18 C19 1.384(7) .
C18 H18A 0.9500 .
C19 C20 1.381(5) .
C19 H19A 0.9500 .
C20 H20A 0.9500 .
O9 C21 1.260(4) .
O10 C21 1.269(4) .
C21 C22 1.487(5) .
C22 C23 1.392(5) .
C22 C27 1.391(5) .
C23 C24 1.379(6) .
C23 H23A 0.9500 .
C24 C25 1.348(6) .
C24 H24A 0.9500 .
C25 C26 1.380(6) .
C25 H25A 0.9500 .
C26 C27 1.380(6) .
C26 H26A 0.9500 .
C27 H27A 0.9500 .
N31 C31 1.128(5) .
C31 C32 1.453(6) .
C32 H32A 0.9800 .
C32 H32B 0.9800 .
C32 H32C 0.9800 .
N32 C33 1.126(8) .
C33 C34 1.449(10) .
C34 H34A 0.9800 .
C34 H34B 0.9800 .
C34 H34C 0.9800 .

loop_
_geom_hbond_atom_site_label_D
_geom_hbond_atom_site_label_H
_geom_hbond_atom_site_label_A
_geom_hbond_distance_DH
_geom_hbond_distance_HA
_geom_hbond_distance_DA
_geom_hbond_angle_DHA
_geom_hbond_site_symmetry_A
O1 H1 N31 0.88(3) 2.13(3) 2.982(4) 165(3) .
O4 H4 O10 0.85(3) 1.87(3) 2.702(3) 165(4) 5_566
